data_4303867
loop_
_publ_author_name
'Yanfeng Bi'
'Xiu-Teng Wang'
'Wuping Liao'
'Xinwu Wang'
'Ruiping Deng'
'Hongjie Zhang'
'Song Gao'

_publ_contact_author 'Prof Dr Wuping Liao'
_publ_contact_author_address
;     State Key Lab of Rare Earth Resource Utilization
      Changchun Institute of Applied Chemistry
      CAS, Changchun 130022
      P.R. China
;
_publ_contact_author_email wpliao@ciac.jl.cn
_publ_section_title
;
Thiacalix[4]arene-Supported Planar Ln4 (Ln = TbIII, DyIII) Clusters: Toward
Luminescent and Magnetic Bifunctional Materials
;
_journal_name_full 'Inorganic Chemistry'
_journal_page_first 11743
_journal_page_last 11747
_journal_paper_doi 10.1021/ic9017807
_journal_volume 48
_journal_year 2009
_chemical_formula_moiety '[Tb4(OH)(C48H28O4S4)2Cl3(CH3OH)2(H2O)3] (CH3OH)4.32 (H2O)1.58'
_chemical_formula_sum 'C102.32 H91.44 Cl3 O19.9 S8 Tb4'
_chemical_formula_weight 2637.86
_chemical_name_common '[Tb4(OH)(C48H28O4S4)2Cl3(CH3OH)2(H2O)3] (CH3OH)4.32 (H2O)1.58'
_chemical_name_systematic
; 
 ? 
;
_space_group_IT_number 14
_symmetry_cell_setting monoclinic
_symmetry_space_group_name_Hall '-P 2ybc'
_symmetry_space_group_name_H-M 'P 1 21/c 1'
_atom_sites_solution_hydrogens geom
_atom_sites_solution_primary direct
_atom_sites_solution_secondary difmap
_audit_creation_method SHELXL-97
_cell_angle_alpha 90.00
_cell_angle_beta 118.741(2)
_cell_angle_gamma 90.00
_cell_formula_units_Z 2
_cell_length_a 15.6478(7)
_cell_length_b 12.0168(6)
_cell_length_c 32.3809(12)
_cell_measurement_reflns_used 9606
_cell_measurement_temperature 150(2)
_cell_measurement_theta_max 26.0631
_cell_measurement_theta_min 2.2205
_cell_volume 5338.7(4)
_computing_cell_refinement 'Bruker SAINT'
_computing_data_collection 'Bruker APEX2'
_computing_data_reduction 'Bruker SAINT'
_computing_molecular_graphics 'Bruker SHELXTL'
_computing_publication_material 'Bruker SHELXTL'
_computing_structure_refinement 'SHELXL-97 (Sheldrick, 2008)'
_computing_structure_solution 'SHELXS-97 (Sheldrick, 2008)'
_diffrn_ambient_temperature 150(2)
_diffrn_measured_fraction_theta_full 0.997
_diffrn_measured_fraction_theta_max 0.997
_diffrn_measurement_device_type 'Bruker APEX-II CCD'
_diffrn_measurement_method '\f and \w scans'
_diffrn_radiation_monochromator graphite
_diffrn_radiation_source 'fine-focus sealed tube'
_diffrn_radiation_type MoK\a
_diffrn_radiation_wavelength 0.71073
_diffrn_reflns_av_R_equivalents 0.0294
_diffrn_reflns_av_sigmaI/netI 0.0317
_diffrn_reflns_limit_h_max 18
_diffrn_reflns_limit_h_min -18
_diffrn_reflns_limit_k_max 14
_diffrn_reflns_limit_k_min -14
_diffrn_reflns_limit_l_max 38
_diffrn_reflns_limit_l_min -19
_diffrn_reflns_number 28677
_diffrn_reflns_theta_full 25.00
_diffrn_reflns_theta_max 25.00
_diffrn_reflns_theta_min 2.14
_exptl_absorpt_coefficient_mu 2.913
_exptl_absorpt_correction_T_max 0.7176
_exptl_absorpt_correction_T_min 0.6641
_exptl_absorpt_correction_type empirical
_exptl_absorpt_process_details ' SADABS, Sheldrick, 1996'
_exptl_crystal_colour colourless
_exptl_crystal_density_diffrn 1.641
_exptl_crystal_density_method 'not measured'
_exptl_crystal_description block
_exptl_crystal_F_000 2607
_exptl_crystal_size_max 0.15
_exptl_crystal_size_mid 0.14
_exptl_crystal_size_min 0.12
_refine_diff_density_max 1.700
_refine_diff_density_min -1.715
_refine_diff_density_rms 0.169
_refine_ls_extinction_method none
_refine_ls_goodness_of_fit_ref 1.067
_refine_ls_hydrogen_treatment constr
_refine_ls_matrix_type full
_refine_ls_number_parameters 598
_refine_ls_number_reflns 9375
_refine_ls_number_restraints 10
_refine_ls_restrained_S_all 1.084
_refine_ls_R_factor_all 0.0676
_refine_ls_R_factor_gt 0.0528
_refine_ls_shift/su_max 0.002
_refine_ls_shift/su_mean 0.000
_refine_ls_structure_factor_coef Fsqd
_refine_ls_weighting_details 'calc w=1/[\s^2^(Fo^2^)+(0.0800P)^2^+36.4042P] where P=(Fo^2^+2Fc^2^)/3'
_refine_ls_weighting_scheme calc
_refine_ls_wR_factor_gt 0.1448
_refine_ls_wR_factor_ref 0.1533
_reflns_number_gt 7766
_reflns_number_total 9375
_reflns_threshold_expression >2sigma(I)
_cod_data_source_file ic9017807_si_002_1.cif
_cod_data_source_block compound_1
_cod_depositor_comments
;
The following automatic conversions were performed:
'_symmetry_cell_setting' value 'Monoclinic' changed to 'monoclinic'
according to '/home/saulius/struct/CIF-dictionaries/cif_core.dic'
dictionary named 'cif_core.dic' version 2.4.1 from
2010-06-29.

'_exptl_absorpt_correction_type' value 'Empirical' changed to
'empirical' according to
'/home/saulius/struct/CIF-dictionaries/cif_core.dic' dictionary named
'cif_core.dic' version 2.4.1 from 2010-06-29.

Automatic conversion script
Id: cif_fix_enum 1527 2010-12-29 10:47:43Z saulius 
;
_cod_original_sg_symbol_H-M 'P 21/c'
_cod_original_formula_sum 'C102.32 H91.44 Cl3 O19.90 S8 Tb4'
_cod_database_code 4303867

loop_
_symmetry_equiv_pos_as_xyz
'x, y, z'
'-x, y+1/2, -z+1/2'
'-x, -y, -z'
'x, -y-1/2, z-1/2'

loop_
_atom_site_label
_atom_site_type_symbol
_atom_site_fract_x
_atom_site_fract_y
_atom_site_fract_z
_atom_site_U_iso_or_equiv
_atom_site_adp_type
_atom_site_occupancy
_atom_site_symmetry_multiplicity
_atom_site_calc_flag
_atom_site_refinement_flags
_atom_site_disorder_assembly
_atom_site_disorder_group
Tb1 Tb 1.12649(3) 0.01070(3) 0.085229(13) 0.03410(13) Uani 1 1 d . . .
Tb2 Tb 1.03218(3) 0.20122(3) -0.011673(13) 0.03452(13) Uani 1 1 d U . .
Cl1 Cl 0.9543(2) 0.3515(3) -0.08699(9) 0.0713(7) Uani 1 1 d U . .
Cl2 Cl 1.1895(3) -0.1330(4) 0.15470(18) 0.0846(13) Uani 0.50 1 d P . .
O8 O 1.1895(3) -0.1330(4) 0.15470(18) 0.0846(13) Uani 0.50 1 d P . .
S1 S 0.91737(14) 0.37207(17) 0.00480(7) 0.0355(4) Uani 1 1 d . . .
S2 S 1.06744(13) 0.07850(16) 0.15360(6) 0.0324(4) Uani 1 1 d . E .
S3 S 1.18339(14) 0.24500(18) -0.03848(7) 0.0359(4) Uani 1 1 d . . .
S4 S 1.32753(14) -0.04531(18) 0.11218(7) 0.0383(5) Uani 1 1 d . E .
O1 O 1.0284(4) 0.1714(5) 0.05992(18) 0.0352(12) Uani 1 1 d . . .
O2 O 0.9840(4) -0.0842(5) 0.07329(19) 0.0380(13) Uani 1 1 d . . .
O3 O 1.1774(4) 0.1013(5) 0.03644(19) 0.0389(13) Uani 1 1 d . . .
O4 O 1.1345(4) -0.1557(5) 0.04852(19) 0.0384(13) Uani 1 1 d . . .
O5 O 1.0000 0.0000 0.0000 0.0426(19) Uani 1 2 d S . .
O6 O 1.2375(5) 0.1556(6) 0.1378(3) 0.0537(19) Uani 1 1 d . . .
O7 O 1.1533(6) 0.3524(5) 0.0427(3) 0.062(2) Uani 1 1 d U . .
C1 C 0.9947(5) 0.2345(6) 0.0823(3) 0.0306(16) Uani 1 1 d . E .
C2 C 0.9433(5) 0.3348(7) 0.0633(2) 0.0324(16) Uani 1 1 d . E .
C3 C 0.9149(6) 0.4048(7) 0.0882(3) 0.0393(19) Uani 1 1 d . . .
H3A H 0.8825 0.4726 0.0744 0.047 Uiso 1 1 calc R E .
C4 C 0.9334(6) 0.3767(7) 0.1334(3) 0.0397(19) Uani 1 1 d . E .
C5 C 0.9789(5) 0.2765(7) 0.1517(3) 0.0359(18) Uani 1 1 d . . .
H5A H 0.9902 0.2550 0.1821 0.043 Uiso 1 1 calc R E .
C6 C 1.0087(5) 0.2063(7) 0.1273(3) 0.0328(17) Uani 1 1 d . E .
C7 C 0.9382(5) -0.0839(7) 0.0987(3) 0.0356(18) Uani 1 1 d . E .
C8 C 0.9682(5) -0.0134(6) 0.1382(3) 0.0319(16) Uani 1 1 d . . .
C9 C 0.9214(6) -0.0160(7) 0.1655(3) 0.0343(17) Uani 1 1 d . E .
H9A H 0.9452 0.0294 0.1928 0.041 Uiso 1 1 calc R . .
C10 C 0.8410(6) -0.0833(7) 0.1537(3) 0.0352(17) Uani 1 1 d . . .
C11 C 0.8095(5) -0.1520(7) 0.1137(3) 0.0366(18) Uani 1 1 d . E .
H11A H 0.7551 -0.1997 0.1051 0.044 Uiso 1 1 calc R . .
C12 C 0.8562(5) -0.1509(7) 0.0872(3) 0.0341(17) Uani 1 1 d . . .
C13 C 1.2641(5) 0.1062(7) 0.0386(3) 0.0366(18) Uani 1 1 d . E .
C14 C 1.2824(5) 0.1701(7) 0.0077(3) 0.0356(17) Uani 1 1 d . E .
C15 C 1.3745(6) 0.1782(8) 0.0123(3) 0.042(2) Uani 1 1 d . . .
H15A H 1.3839 0.2231 -0.0093 0.050 Uiso 1 1 calc R E .
C16 C 1.4543(6) 0.1227(7) 0.0478(3) 0.0405(19) Uani 1 1 d . E .
C17 C 1.4367(6) 0.0565(7) 0.0778(3) 0.0396(19) Uani 1 1 d . . .
H17A H 1.4896 0.0178 0.1024 0.048 Uiso 1 1 calc R E .
C18 C 1.3445(6) 0.0449(6) 0.0732(3) 0.0354(17) Uani 1 1 d . E .
C19 C 1.2111(6) -0.2140(7) 0.0538(3) 0.0353(17) Uani 1 1 d . E .
C20 C 1.3078(5) -0.1758(7) 0.0824(3) 0.0347(17) Uani 1 1 d . . .
C21 C 1.3864(6) -0.2385(8) 0.0877(3) 0.045(2) Uani 1 1 d . E .
H21A H 1.4501 -0.2113 0.1081 0.054 Uiso 1 1 calc R . .
C22 C 1.3773(6) -0.3383(8) 0.0652(3) 0.049(2) Uani 1 1 d . . .
C23 C 1.2832(6) -0.3754(7) 0.0369(3) 0.045(2) Uani 1 1 d . E .
H23A H 1.2738 -0.4441 0.0207 0.054 Uiso 1 1 calc R . .
C24 C 1.2016(5) -0.3159(6) 0.0310(3) 0.0320(16) Uani 1 1 d . . .
C25 C 0.9095(7) 0.4544(9) 0.1626(3) 0.051(2) Uani 1 1 d . . .
C26 C 0.9278(9) 0.5665(9) 0.1631(3) 0.072(3) Uani 1 1 d . E .
H26A H 0.9524 0.5954 0.1436 0.086 Uiso 1 1 calc R . .
C27 C 0.9101(11) 0.6386(10) 0.1925(4) 0.088(5) Uani 1 1 d . . .
H27A H 0.9227 0.7160 0.1925 0.105 Uiso 1 1 calc R E .
C28 C 0.8767(10) 0.6008(14) 0.2195(4) 0.091(5) Uani 1 1 d . E .
H28A H 0.8656 0.6504 0.2393 0.109 Uiso 1 1 calc R . .
C29 C 0.8578(9) 0.4920(11) 0.2197(4) 0.071(3) Uani 1 1 d . . .
H29A H 0.8326 0.4653 0.2393 0.085 Uiso 1 1 calc R E .
C30 C 0.8748(7) 0.4175(10) 0.1913(3) 0.061(3) Uani 1 1 d . E .
H30A H 0.8619 0.3405 0.1921 0.073 Uiso 1 1 calc R . .
C31 C 0.7936(6) -0.0887(7) 0.1837(3) 0.0379(18) Uani 1 1 d . E .
C32 C 0.8489(6) -0.0754(8) 0.2325(3) 0.047(2) Uani 1 1 d . . .
H32A H 0.9170 -0.0628 0.2463 0.056 Uiso 1 1 calc R E .
C33 C 0.8051(7) -0.0805(10) 0.2614(3) 0.060(3) Uani 1 1 d . E .
H33A H 0.8434 -0.0707 0.2944 0.072 Uiso 1 1 calc R . .
C34 C 0.7073(8) -0.0997(10) 0.2420(3) 0.061(3) Uani 1 1 d . . .
H34A H 0.6781 -0.1046 0.2617 0.073 Uiso 1 1 calc R E .
C35 C 0.6502(7) -0.1120(10) 0.1935(4) 0.062(3) Uani 1 1 d . E .
H35A H 0.5819 -0.1233 0.1800 0.074 Uiso 1 1 calc R . .
C36 C 0.6936(7) -0.1076(9) 0.1648(3) 0.054(2) Uani 1 1 d . . .
H36A H 0.6546 -0.1177 0.1318 0.065 Uiso 1 1 calc R E .
C37 C 1.5540(6) 0.1338(7) 0.0540(3) 0.044(2) Uani 1 1 d . . .
C38 C 1.5741(7) 0.1252(10) 0.0186(4) 0.060(3) Uani 1 1 d . E .
H38A H 1.5223 0.1113 -0.0122 0.071 Uiso 1 1 calc R . .
C39 C 1.6692(8) 0.1361(10) 0.0250(4) 0.066(3) Uani 1 1 d . . .
H39A H 1.6804 0.1290 -0.0012 0.080 Uiso 1 1 calc R E .
C40 C 1.7413(7) 0.1556(10) 0.0661(4) 0.065(3) Uani 1 1 d . E .
H40A H 1.8043 0.1676 0.0694 0.078 Uiso 1 1 calc R . .
C41 C 1.7278(7) 0.1595(10) 0.1071(4) 0.064(3) Uani 1 1 d . . .
H41A H 1.7814 0.1700 0.1377 0.077 Uiso 1 1 calc R E .
C42 C 1.6346(7) 0.1473(9) 0.1003(4) 0.057(2) Uani 1 1 d . E .
H42A H 1.6235 0.1479 0.1267 0.068 Uiso 1 1 calc R . .
C43 C 1.4629(8) -0.4016(10) 0.0713(4) 0.080(4) Uani 1 1 d D B .
C45 C 1.6319(10) -0.4292(14) 0.0996(6) 0.121(4) Uani 1 1 d D . .
H45A H 1.6943 -0.3970 0.1096 0.145 Uiso 1 1 calc R A 1
C44 C 1.544(3) -0.366(4) 0.0830(8) 0.121(4) Uani 0.492(15) 1 d PD B 1
H44A H 1.5499 -0.2878 0.0809 0.145 Uiso 0.492(15) 1 calc PR B 1
C46 C 1.616(2) -0.544(3) 0.0995(14) 0.121(4) Uani 0.492(15) 1 d PD B 1
H46A H 1.6689 -0.5910 0.1048 0.145 Uiso 0.492(15) 1 calc PR B 1
C47 C 1.5257(19) -0.600(3) 0.0922(13) 0.121(4) Uani 0.492(15) 1 d PD B 1
H47A H 1.5215 -0.6777 0.0963 0.145 Uiso 0.492(15) 1 calc PR B 1
C48 C 1.448(2) -0.528(3) 0.0787(13) 0.121(4) Uani 0.492(15) 1 d PD B 1
H48A H 1.3866 -0.5544 0.0739 0.145 Uiso 0.492(15) 1 calc PR B 1
C44' C 1.558(2) -0.377(4) 0.1017(14) 0.121(4) Uani 0.508(15) 1 d P B 2
H44B H 1.5729 -0.3206 0.1249 0.145 Uiso 0.508(15) 1 calc PR B 2
C46' C 1.633(2) -0.512(3) 0.0751(15) 0.121(4) Uani 0.508(15) 1 d P B 2
H46B H 1.6903 -0.5388 0.0756 0.145 Uiso 0.508(15) 1 calc PR B 2
C47' C 1.5403(18) -0.558(3) 0.0472(13) 0.121(4) Uani 0.508(15) 1 d P B 2
H47B H 1.5324 -0.6307 0.0346 0.145 Uiso 0.508(15) 1 calc PR B 2
C48' C 1.456(2) -0.488(3) 0.0384(15) 0.121(4) Uani 0.508(15) 1 d P B 2
H48B H 1.3952 -0.4993 0.0107 0.145 Uiso 0.508(15) 1 calc PR B 2
C49 C 1.302(3) 0.140(3) 0.1863(13) 0.101(7) Uani 0.46(2) 1 d P C 1
C49' C 1.266(3) 0.207(3) 0.1521(13) 0.101(7) Uani 0.54(2) 1 d P C 2
O9 O 0.7523(10) 0.4691(11) -0.1479(5) 0.133(4) Uiso 1 1 d . D 1
C50 C 0.671(3) 0.392(4) -0.1689(15) 0.133(4) Uiso 0.50 1 d P D 1
C50' C 0.854(3) 0.483(3) -0.1143(15) 0.133(4) Uiso 0.50 1 d P E 2
O10 O 0.4760(11) -0.1501(14) 0.2459(6) 0.115(6) Uiso 0.71(2) 1 d P . .
C51 C 0.4610(18) -0.254(2) 0.2185(9) 0.115(6) Uiso 0.71(2) 1 d P . .
O11 O 1.2833(12) 0.3460(14) 0.1154(6) 0.069(6) Uiso 0.45(2) 1 d P . .
C52 C 1.3846(19) 0.352(2) 0.1165(9) 0.069(6) Uiso 0.45(2) 1 d P . .
O1W O 0.4236(15) -0.3430(17) 0.2891(7) 0.167(11) Uiso 0.79(4) 1 d P . .

loop_
_atom_site_aniso_label
_atom_site_aniso_U_11
_atom_site_aniso_U_22
_atom_site_aniso_U_33
_atom_site_aniso_U_23
_atom_site_aniso_U_13
_atom_site_aniso_U_12
Tb1 0.0301(2) 0.0422(2) 0.0345(2) -0.00507(16) 0.01908(17) -0.00446(16)
Tb2 0.0316(2) 0.0450(2) 0.0336(2) -0.00754(16) 0.02099(17) -0.00842(16)
Cl1 0.0621(16) 0.103(2) 0.0494(14) 0.0133(11) 0.0273(12) -0.0034(14)
Cl2 0.070(3) 0.087(3) 0.098(3) 0.003(3) 0.041(3) 0.019(2)
O8 0.070(3) 0.087(3) 0.098(3) 0.003(3) 0.041(3) 0.019(2)
S1 0.0374(10) 0.0370(10) 0.0286(9) -0.0025(8) 0.0130(8) -0.0045(8)
S2 0.0295(9) 0.0395(10) 0.0280(9) -0.0025(8) 0.0137(8) -0.0033(8)
S3 0.0313(10) 0.0485(12) 0.0335(10) -0.0077(9) 0.0200(8) -0.0098(8)
S4 0.0322(10) 0.0442(11) 0.0368(11) -0.0087(9) 0.0151(9) -0.0062(8)
O1 0.035(3) 0.043(3) 0.033(3) 0.000(2) 0.021(2) 0.001(2)
O2 0.037(3) 0.048(3) 0.042(3) -0.010(3) 0.029(3) -0.012(2)
O3 0.023(3) 0.063(4) 0.035(3) 0.001(3) 0.018(2) -0.006(2)
O4 0.034(3) 0.042(3) 0.045(3) -0.010(3) 0.024(3) -0.009(2)
O5 0.043(5) 0.050(5) 0.041(5) -0.010(4) 0.024(4) -0.007(4)
O6 0.045(4) 0.053(5) 0.067(5) -0.017(4) 0.030(4) -0.008(3)
O7 0.107(5) 0.030(3) 0.115(5) -0.032(3) 0.105(4) -0.033(3)
C1 0.024(3) 0.039(4) 0.032(4) -0.013(3) 0.016(3) -0.011(3)
C2 0.027(4) 0.041(4) 0.024(4) -0.001(3) 0.008(3) -0.003(3)
C3 0.032(4) 0.042(5) 0.036(4) -0.008(4) 0.010(3) 0.001(3)
C4 0.034(4) 0.047(5) 0.030(4) -0.010(4) 0.009(3) 0.002(4)
C5 0.034(4) 0.046(5) 0.025(4) -0.009(3) 0.012(3) -0.008(3)
C6 0.026(4) 0.041(4) 0.030(4) -0.004(3) 0.013(3) -0.004(3)
C7 0.032(4) 0.049(5) 0.029(4) 0.002(3) 0.018(3) 0.007(3)
C8 0.031(4) 0.034(4) 0.032(4) 0.000(3) 0.016(3) -0.002(3)
C9 0.038(4) 0.044(5) 0.024(4) 0.003(3) 0.017(3) 0.007(3)
C10 0.034(4) 0.043(4) 0.032(4) 0.004(3) 0.018(3) 0.004(3)
C11 0.028(4) 0.053(5) 0.028(4) -0.001(3) 0.013(3) -0.002(4)
C12 0.030(4) 0.045(5) 0.029(4) -0.005(3) 0.015(3) -0.004(3)
C13 0.030(4) 0.046(5) 0.036(4) -0.017(4) 0.017(3) -0.014(3)
C14 0.030(4) 0.049(5) 0.032(4) -0.009(3) 0.018(3) -0.008(3)
C15 0.036(4) 0.058(5) 0.040(5) -0.021(4) 0.025(4) -0.019(4)
C16 0.031(4) 0.049(5) 0.047(5) -0.017(4) 0.022(4) -0.009(4)
C17 0.028(4) 0.044(5) 0.048(5) -0.010(4) 0.019(4) -0.003(3)
C18 0.037(4) 0.032(4) 0.040(4) -0.009(3) 0.021(4) -0.005(3)
C19 0.038(4) 0.046(5) 0.027(4) 0.008(3) 0.020(3) 0.006(4)
C20 0.032(4) 0.040(4) 0.032(4) -0.004(3) 0.016(3) -0.007(3)
C21 0.032(4) 0.055(5) 0.035(4) -0.003(4) 0.006(4) 0.002(4)
C22 0.041(5) 0.053(5) 0.038(5) 0.001(4) 0.007(4) 0.011(4)
C23 0.045(5) 0.041(5) 0.037(5) -0.002(4) 0.009(4) 0.009(4)
C24 0.033(4) 0.034(4) 0.025(4) -0.002(3) 0.011(3) -0.005(3)
C25 0.046(5) 0.065(6) 0.029(4) -0.010(4) 0.008(4) 0.019(4)
C26 0.108(9) 0.057(6) 0.036(5) 0.002(5) 0.023(6) 0.039(6)
C27 0.134(12) 0.065(7) 0.037(6) 0.001(5) 0.020(7) 0.055(8)
C28 0.104(10) 0.113(12) 0.038(6) -0.016(7) 0.020(6) 0.045(9)
C29 0.066(7) 0.097(10) 0.048(6) -0.018(6) 0.025(5) 0.012(6)
C30 0.052(6) 0.082(8) 0.048(6) -0.016(5) 0.024(5) 0.003(5)
C31 0.041(4) 0.047(5) 0.035(4) -0.004(3) 0.025(4) -0.004(4)
C32 0.032(4) 0.068(6) 0.039(5) -0.005(4) 0.016(4) -0.003(4)
C33 0.056(6) 0.096(8) 0.034(5) -0.004(5) 0.026(4) -0.002(6)
C34 0.063(6) 0.094(8) 0.044(5) -0.005(5) 0.041(5) -0.008(6)
C35 0.050(5) 0.094(8) 0.052(6) -0.014(5) 0.033(5) -0.020(5)
C36 0.051(5) 0.083(7) 0.035(5) -0.013(5) 0.027(4) -0.017(5)
C37 0.026(4) 0.049(5) 0.055(5) -0.020(4) 0.020(4) -0.011(4)
C38 0.040(5) 0.082(7) 0.054(6) -0.012(5) 0.020(4) -0.016(5)
C39 0.054(6) 0.093(8) 0.064(7) -0.008(6) 0.037(6) -0.003(6)
C40 0.030(5) 0.083(8) 0.082(8) -0.015(6) 0.026(5) -0.010(5)
C41 0.036(5) 0.085(8) 0.056(6) 0.002(6) 0.010(5) -0.001(5)
C42 0.047(5) 0.069(7) 0.056(6) -0.005(5) 0.026(5) -0.003(5)
C43 0.041(6) 0.072(7) 0.083(8) -0.026(6) -0.005(5) 0.020(5)
C45 0.053(4) 0.104(7) 0.163(11) -0.048(8) 0.017(6) 0.020(4)
C44 0.053(4) 0.104(7) 0.163(11) -0.048(8) 0.017(6) 0.020(4)
C46 0.053(4) 0.104(7) 0.163(11) -0.048(8) 0.017(6) 0.020(4)
C47 0.053(4) 0.104(7) 0.163(11) -0.048(8) 0.017(6) 0.020(4)
C48 0.053(4) 0.104(7) 0.163(11) -0.048(8) 0.017(6) 0.020(4)
C44' 0.053(4) 0.104(7) 0.163(11) -0.048(8) 0.017(6) 0.020(4)
C46' 0.053(4) 0.104(7) 0.163(11) -0.048(8) 0.017(6) 0.020(4)
C47' 0.053(4) 0.104(7) 0.163(11) -0.048(8) 0.017(6) 0.020(4)
C48' 0.053(4) 0.104(7) 0.163(11) -0.048(8) 0.017(6) 0.020(4)
C49 0.097(18) 0.096(19) 0.12(2) 0.003(13) 0.056(16) 0.022(13)
C49' 0.097(18) 0.096(19) 0.12(2) 0.003(13) 0.056(16) 0.022(13)

loop_
_atom_type_symbol
_atom_type_description
_atom_type_scat_dispersion_real
_atom_type_scat_dispersion_imag
_atom_type_scat_source
C C 0.0033 0.0016 'International Tables Vol C Tables 4.2.6.8 and 6.1.1.4'
H H 0.0000 0.0000 'International Tables Vol C Tables 4.2.6.8 and 6.1.1.4'
Cl Cl 0.1484 0.1585 'International Tables Vol C Tables 4.2.6.8 and 6.1.1.4'
Tb Tb -0.1723 4.1537 'International Tables Vol C Tables 4.2.6.8 and 6.1.1.4'
O O 0.0106 0.0060 'International Tables Vol C Tables 4.2.6.8 and 6.1.1.4'
S S 0.1246 0.1234 'International Tables Vol C Tables 4.2.6.8 and 6.1.1.4'

loop_
_geom_angle_atom_site_label_1
_geom_angle_atom_site_label_2
_geom_angle_atom_site_label_3
_geom_angle
_geom_angle_site_symmetry_1
_geom_angle_site_symmetry_3
_geom_angle_publ_flag
O3 Tb1 O1 76.20(18) . . ?
O3 Tb1 O4 86.4(2) . . ?
O1 Tb1 O4 134.67(19) . . ?
O3 Tb1 O2 135.33(18) . . ?
O1 Tb1 O2 86.17(19) . . ?
O4 Tb1 O2 77.48(18) . . ?
O3 Tb1 O6 77.5(2) . . ?
O1 Tb1 O6 77.7(2) . . ?
O4 Tb1 O6 138.9(2) . . ?
O2 Tb1 O6 138.4(2) . . ?
O3 Tb1 O5 68.14(13) . . ?
O1 Tb1 O5 67.78(13) . . ?
O4 Tb1 O5 66.90(14) . . ?
O2 Tb1 O5 67.20(13) . . ?
O6 Tb1 O5 135.66(19) . . ?
O3 Tb1 Cl2 140.52(16) . . ?
O1 Tb1 Cl2 138.71(16) . . ?
O4 Tb1 Cl2 77.59(18) . . ?
O2 Tb1 Cl2 76.04(18) . . ?
O6 Tb1 Cl2 91.3(2) . . ?
O5 Tb1 Cl2 132.99(11) . . ?
O3 Tb1 S2 136.01(15) . . ?
O1 Tb1 S2 68.97(13) . . ?
O4 Tb1 S2 137.49(14) . . ?
O2 Tb1 S2 68.80(13) . . ?
O6 Tb1 S2 69.65(18) . . ?
O5 Tb1 S2 118.84(4) . . ?
Cl2 Tb1 S2 69.89(11) . . ?
O3 Tb1 S4 69.00(14) . . ?
O1 Tb1 S4 136.35(13) . . ?
O4 Tb1 S4 69.12(13) . . ?
O2 Tb1 S4 137.36(15) . . ?
O6 Tb1 S4 69.87(18) . . ?
O5 Tb1 S4 119.02(4) . . ?
Cl2 Tb1 S4 71.59(11) . . ?
S2 Tb1 S4 122.14(5) . . ?
O3 Tb1 Tb2 103.57(13) . 3_755 ?
O1 Tb1 Tb2 103.05(13) . 3_755 ?
O4 Tb1 Tb2 40.95(12) . 3_755 ?
O2 Tb1 Tb2 40.98(12) . 3_755 ?
O6 Tb1 Tb2 178.83(19) . 3_755 ?
O5 Tb1 Tb2 45.489(9) . 3_755 ?
Cl2 Tb1 Tb2 87.51(11) . 3_755 ?
S2 Tb1 Tb2 109.69(4) . 3_755 ?
S4 Tb1 Tb2 109.95(4) . 3_755 ?
O3 Tb1 Tb2 40.97(13) . . ?
O1 Tb1 Tb2 41.03(12) . . ?
O4 Tb1 Tb2 101.53(14) . . ?
O2 Tb1 Tb2 101.91(14) . . ?
O6 Tb1 Tb2 90.57(19) . . ?
O5 Tb1 Tb2 45.090(9) . . ?
Cl2 Tb1 Tb2 177.89(11) . . ?
S2 Tb1 Tb2 109.98(4) . . ?
S4 Tb1 Tb2 109.96(4) . . ?
Tb2 Tb1 Tb2 90.579(13) 3_755 . ?
O4 Tb2 O2 77.88(18) 3_755 3_755 ?
O4 Tb2 O3 133.94(19) 3_755 . ?
O2 Tb2 O3 86.15(19) 3_755 . ?
O4 Tb2 O1 85.29(18) 3_755 . ?
O2 Tb2 O1 134.01(19) 3_755 . ?
O3 Tb2 O1 75.43(18) . . ?
O4 Tb2 O5 66.59(14) 3_755 . ?
O2 Tb2 O5 66.95(13) 3_755 . ?
O3 Tb2 O5 67.39(13) . . ?
O1 Tb2 O5 67.08(13) . . ?
O4 Tb2 O7 140.69(19) 3_755 . ?
O2 Tb2 O7 137.47(16) 3_755 . ?
O3 Tb2 O7 75.7(2) . . ?
O1 Tb2 O7 78.26(18) . . ?
O5 Tb2 O7 134.15(17) . . ?
O4 Tb2 Cl1 78.23(15) 3_755 . ?
O2 Tb2 Cl1 79.76(16) 3_755 . ?
O3 Tb2 Cl1 140.96(13) . . ?
O1 Tb2 Cl1 138.00(14) . . ?
O5 Tb2 Cl1 135.30(7) . . ?
O7 Tb2 Cl1 90.55(18) . . ?
O4 Tb2 S3 138.34(14) 3_755 . ?
O2 Tb2 S3 68.25(13) 3_755 . ?
O3 Tb2 S3 68.33(13) . . ?
O1 Tb2 S3 135.93(13) . . ?
O5 Tb2 S3 117.49(4) . . ?
O7 Tb2 S3 69.33(12) . . ?
Cl1 Tb2 S3 72.63(7) . . ?
O4 Tb2 S1 68.22(14) 3_755 . ?
O2 Tb2 S1 138.15(14) 3_755 . ?
O3 Tb2 S1 135.25(14) . . ?
O1 Tb2 S1 67.91(13) . . ?
O5 Tb2 S1 117.15(4) . . ?
O7 Tb2 S1 72.52(15) . . ?
Cl1 Tb2 S1 70.11(7) . . ?
S3 Tb2 S1 125.35(6) . . ?
O4 Tb2 Tb1 41.13(13) 3_755 3_755 ?
O2 Tb2 Tb1 41.23(12) 3_755 3_755 ?
O3 Tb2 Tb1 102.55(14) . 3_755 ?
O1 Tb2 Tb1 102.05(13) . 3_755 ?
O5 Tb2 Tb1 44.907(9) . 3_755 ?
O7 Tb2 Tb1 178.13(15) . 3_755 ?
Cl1 Tb2 Tb1 90.41(7) . 3_755 ?
S3 Tb2 Tb1 109.46(4) . 3_755 ?
S1 Tb2 Tb1 109.32(4) . 3_755 ?
O4 Tb2 Tb1 100.67(14) 3_755 . ?
O2 Tb2 Tb1 101.08(14) 3_755 . ?
O3 Tb2 Tb1 40.51(12) . . ?
O1 Tb2 Tb1 40.63(13) . . ?
O5 Tb2 Tb1 44.513(9) . . ?
O7 Tb2 Tb1 89.66(17) . . ?
Cl1 Tb2 Tb1 178.48(6) . . ?
S3 Tb2 Tb1 108.84(4) . . ?
S1 Tb2 Tb1 108.53(4) . . ?
Tb1 Tb2 Tb1 89.420(13) 3_755 . ?
C50' Cl1 Tb2 141.1(12) . . ?
C24 S1 C2 103.1(3) 3_755 . ?
C24 S1 Tb2 99.0(3) 3_755 . ?
C2 S1 Tb2 99.7(3) . . ?
C8 S2 C6 102.8(3) . . ?
C8 S2 Tb1 99.7(3) . . ?
C6 S2 Tb1 99.1(3) . . ?
C12 S3 C14 102.2(4) 3_755 . ?
C12 S3 Tb2 99.2(2) 3_755 . ?
C14 S3 Tb2 99.2(2) . . ?
C18 S4 C20 101.4(4) . . ?
C18 S4 Tb1 98.9(3) . . ?
C20 S4 Tb1 99.2(3) . . ?
C1 O1 Tb1 130.2(5) . . ?
C1 O1 Tb2 130.8(5) . . ?
Tb1 O1 Tb2 98.35(19) . . ?
C7 O2 Tb2 131.2(5) . 3_755 ?
C7 O2 Tb1 130.2(5) . . ?
Tb2 O2 Tb1 97.79(18) 3_755 . ?
C13 O3 Tb1 130.8(5) . . ?
C13 O3 Tb2 130.2(5) . . ?
Tb1 O3 Tb2 98.53(18) . . ?
C19 O4 Tb2 131.0(5) . 3_755 ?
C19 O4 Tb1 130.2(5) . . ?
Tb2 O4 Tb1 97.92(19) 3_755 . ?
Tb1 O5 Tb1 180.0 . 3_755 ?
Tb1 O5 Tb2 89.605(12) . 3_755 ?
Tb1 O5 Tb2 90.396(12) 3_755 3_755 ?
Tb1 O5 Tb2 90.397(12) . . ?
Tb1 O5 Tb2 89.602(12) 3_755 . ?
Tb2 O5 Tb2 179.997(1) 3_755 . ?
C49' O6 C49 63(3) . . ?
C49' O6 Tb1 172(3) . . ?
C49 O6 Tb1 124.1(16) . . ?
O1 C1 C6 121.7(7) . . ?
O1 C1 C2 122.9(7) . . ?
C6 C1 C2 115.4(7) . . ?
C3 C2 C1 122.7(7) . . ?
C3 C2 S1 119.5(6) . . ?
C1 C2 S1 117.7(6) . . ?
C2 C3 C4 120.4(8) . . ?
C2 C3 H3A 119.8 . . ?
C4 C3 H3A 119.8 . . ?
C5 C4 C3 117.8(7) . . ?
C5 C4 C25 120.5(8) . . ?
C3 C4 C25 121.7(8) . . ?
C4 C5 C6 122.4(7) . . ?
C4 C5 H5A 118.8 . . ?
C6 C5 H5A 118.8 . . ?
C5 C6 C1 121.2(7) . . ?
C5 C6 S2 119.4(6) . . ?
C1 C6 S2 119.4(6) . . ?
O2 C7 C12 122.0(7) . . ?
O2 C7 C8 121.3(7) . . ?
C12 C7 C8 116.6(7) . . ?
C9 C8 C7 120.9(7) . . ?
C9 C8 S2 119.5(6) . . ?
C7 C8 S2 119.6(6) . . ?
C10 C9 C8 121.5(7) . . ?
C10 C9 H9A 119.3 . . ?
C8 C9 H9A 119.3 . . ?
C9 C10 C11 117.8(7) . . ?
C9 C10 C31 121.3(7) . . ?
C11 C10 C31 120.8(7) . . ?
C12 C11 C10 120.9(7) . . ?
C12 C11 H11A 119.5 . . ?
C10 C11 H11A 119.5 . . ?
C11 C12 C7 122.2(7) . . ?
C11 C12 S3 118.9(6) . 3_755 ?
C7 C12 S3 118.8(6) . 3_755 ?
O3 C13 C14 123.0(7) . . ?
O3 C13 C18 120.9(7) . . ?
C14 C13 C18 116.1(7) . . ?
C15 C14 C13 121.7(8) . . ?
C15 C14 S3 119.6(7) . . ?
C13 C14 S3 118.7(6) . . ?
C14 C15 C16 122.1(8) . . ?
C14 C15 H15A 118.9 . . ?
C16 C15 H15A 118.9 . . ?
C17 C16 C15 116.8(7) . . ?
C17 C16 C37 120.6(8) . . ?
C15 C16 C37 122.5(8) . . ?
C16 C17 C18 122.1(8) . . ?
C16 C17 H17A 118.9 . . ?
C18 C17 H17A 118.9 . . ?
C17 C18 C13 120.9(8) . . ?
C17 C18 S4 119.2(7) . . ?
C13 C18 S4 119.8(6) . . ?
O4 C19 C24 122.2(7) . . ?
O4 C19 C20 121.9(7) . . ?
C24 C19 C20 115.8(7) . . ?
C21 C20 C19 120.8(7) . . ?
C21 C20 S4 119.9(6) . . ?
C19 C20 S4 119.3(6) . . ?
C22 C21 C20 123.4(8) . . ?
C22 C21 H21A 118.3 . . ?
C20 C21 H21A 118.3 . . ?
C21 C22 C23 116.1(8) . . ?
C21 C22 C43 121.7(8) . . ?
C23 C22 C43 122.2(9) . . ?
C22 C23 C24 122.5(8) . . ?
C22 C23 H23A 118.7 . . ?
C24 C23 H23A 118.7 . . ?
C23 C24 C19 121.3(7) . . ?
C23 C24 S1 119.7(6) . 3_755 ?
C19 C24 S1 119.0(6) . 3_755 ?
C30 C25 C26 117.5(9) . . ?
C30 C25 C4 122.1(10) . . ?
C26 C25 C4 120.2(10) . . ?
C25 C26 C27 120.1(12) . . ?
C25 C26 H26A 119.9 . . ?
C27 C26 H26A 119.9 . . ?
C28 C27 C26 120.9(13) . . ?
C28 C27 H27A 119.6 . . ?
C26 C27 H27A 119.6 . . ?
C27 C28 C29 120.4(12) . . ?
C27 C28 H28A 119.8 . . ?
C29 C28 H28A 119.8 . . ?
C28 C29 C30 120.6(12) . . ?
C28 C29 H29A 119.7 . . ?
C30 C29 H29A 119.7 . . ?
C25 C30 C29 120.5(12) . . ?
C25 C30 H30A 119.8 . . ?
C29 C30 H30A 119.8 . . ?
C36 C31 C32 117.9(7) . . ?
C36 C31 C10 121.8(7) . . ?
C32 C31 C10 120.3(7) . . ?
C31 C32 C33 120.9(8) . . ?
C31 C32 H32A 119.6 . . ?
C33 C32 H32A 119.6 . . ?
C34 C33 C32 120.0(8) . . ?
C34 C33 H33A 120.0 . . ?
C32 C33 H33A 120.0 . . ?
C33 C34 C35 120.4(8) . . ?
C33 C34 H34A 119.8 . . ?
C35 C34 H34A 119.8 . . ?
C36 C35 C34 119.7(9) . . ?
C36 C35 H35A 120.1 . . ?
C34 C35 H35A 120.1 . . ?
C35 C36 C31 121.1(8) . . ?
C35 C36 H36A 119.5 . . ?
C31 C36 H36A 119.5 . . ?
C38 C37 C42 117.2(8) . . ?
C38 C37 C16 123.1(8) . . ?
C42 C37 C16 119.6(8) . . ?
C37 C38 C39 122.4(9) . . ?
C37 C38 H38A 118.8 . . ?
C39 C38 H38A 118.8 . . ?
C40 C39 C38 120.8(10) . . ?
C40 C39 H39A 119.6 . . ?
C38 C39 H39A 119.6 . . ?
C39 C40 C41 120.9(9) . . ?
C39 C40 H40A 119.5 . . ?
C41 C40 H40A 119.5 . . ?
C42 C41 C40 117.5(9) . . ?
C42 C41 H41A 121.2 . . ?
C40 C41 H41A 121.2 . . ?
C41 C42 C37 120.9(9) . . ?
C41 C42 H42A 119.5 . . ?
C37 C42 H42A 119.5 . . ?
C44 C43 C44' 24(3) . . ?
C44 C43 C48' 101(2) . . ?
C44' C43 C48' 111(2) . . ?
C44 C43 C22 128(2) . . ?
C44' C43 C22 126(2) . . ?
C48' C43 C22 121.8(13) . . ?
C44 C43 C48 120(3) . . ?
C44' C43 C48 107(2) . . ?
C48' C43 C48 57.1(18) . . ?
C22 C43 C48 109.0(15) . . ?
C46' C45 C44' 132(3) . . ?
C46' C45 C46 45(2) . . ?
C44' C45 C46 108(3) . . ?
C46' C45 C44 118(2) . . ?
C44' C45 C44 23(2) . . ?
C46 C45 C44 113(3) . . ?
C46' C45 H45A 102.2 . . ?
C44' C45 H45A 123.7 . . ?
C46 C45 H45A 123.7 . . ?
C44 C45 H45A 123.7 . . ?
C43 C44 C45 127(4) . . ?
C43 C44 H44A 116.5 . . ?
C45 C44 H44A 116.5 . . ?
C45 C46 C47 127(3) . . ?
C45 C46 H46A 116.3 . . ?
C47 C46 H46A 116.3 . . ?
C48 C47 C46 113(3) . . ?
C48 C47 H47A 123.4 . . ?
C46 C47 H47A 123.4 . . ?
C47 C48 C43 119(3) . . ?
C47 C48 H48A 120.7 . . ?
C43 C48 H48A 120.7 . . ?
C45 C44' C43 122(3) . . ?
C45 C44' H44B 119.2 . . ?
C43 C44' H44B 119.2 . . ?
C45 C46' C47' 113(3) . . ?
C45 C46' H46B 123.5 . . ?
C47' C46' H46B 123.5 . . ?
C46' C47' C48' 117(3) . . ?
C46' C47' H47B 121.6 . . ?
C48' C47' H47B 121.6 . . ?
C43 C48' C47' 121(3) . . ?
C43 C48' H48B 119.4 . . ?
C47' C48' H48B 119.4 . . ?

loop_
_geom_bond_atom_site_label_1
_geom_bond_atom_site_label_2
_geom_bond_distance
_geom_bond_site_symmetry_2
_geom_bond_publ_flag
Tb1 O3 2.351(5) . ?
Tb1 O1 2.356(5) . ?
Tb1 O4 2.361(5) . ?
Tb1 O2 2.365(5) . ?
Tb1 O6 2.470(7) . ?
Tb1 O5 2.5095(4) . ?
Tb1 Cl2 2.623(5) . ?
Tb1 S2 2.8959(19) . ?
Tb1 S4 2.910(2) . ?
Tb1 Tb2 3.5547(5) 3_755 ?
Tb1 Tb2 3.5794(6) . ?
Tb2 O4 2.352(5) 3_755 ?
Tb2 O2 2.352(5) 3_755 ?
Tb2 O3 2.373(5) . ?
Tb2 O1 2.375(5) . ?
Tb2 O5 2.5350(4) . ?
Tb2 O7 2.605(6) . ?
Tb2 Cl1 2.799(3) . ?
Tb2 S3 2.9333(19) . ?
Tb2 S1 2.941(2) . ?
Tb2 Tb1 3.5547(5) 3_755 ?
Cl1 C50' 2.10(4) . ?
S1 C24 1.786(7) 3_755 ?
S1 C2 1.792(7) . ?
S2 C8 1.771(8) . ?
S2 C6 1.782(8) . ?
S3 C12 1.791(8) 3_755 ?
S3 C14 1.794(8) . ?
S4 C18 1.778(8) . ?
S4 C20 1.788(8) . ?
O1 C1 1.320(9) . ?
O2 C7 1.326(9) . ?
O2 Tb2 2.353(5) 3_755 ?
O3 C13 1.325(9) . ?
O4 C19 1.325(9) . ?
O4 Tb2 2.352(5) 3_755 ?
O5 Tb1 2.5095(4) 3_755 ?
O5 Tb2 2.5350(4) 3_755 ?
O6 C49' 0.77(4) . ?
O6 C49 1.42(4) . ?
C1 C6 1.406(11) . ?
C1 C2 1.415(11) . ?
C2 C3 1.379(11) . ?
C3 C4 1.390(12) . ?
C3 H3A 0.9500 . ?
C4 C5 1.379(12) . ?
C4 C25 1.499(11) . ?
C5 C6 1.381(11) . ?
C5 H5A 0.9500 . ?
C7 C12 1.405(11) . ?
C7 C8 1.412(11) . ?
C8 C9 1.394(10) . ?
C9 C10 1.386(11) . ?
C9 H9A 0.9500 . ?
C10 C11 1.408(11) . ?
C10 C31 1.481(10) . ?
C11 C12 1.372(11) . ?
C11 H11A 0.9500 . ?
C12 S3 1.791(8) 3_755 ?
C13 C14 1.397(11) . ?
C13 C18 1.423(12) . ?
C14 C15 1.378(11) . ?
C15 C16 1.394(13) . ?
C15 H15A 0.9500 . ?
C16 C17 1.383(12) . ?
C16 C37 1.480(11) . ?
C17 C18 1.385(11) . ?
C17 H17A 0.9500 . ?
C19 C24 1.402(11) . ?
C19 C20 1.417(11) . ?
C20 C21 1.381(12) . ?
C21 C22 1.375(13) . ?
C21 H21A 0.9500 . ?
C22 C23 1.381(12) . ?
C22 C43 1.470(13) . ?
C23 C24 1.394(11) . ?
C23 H23A 0.9500 . ?
C24 S1 1.786(7) 3_755 ?
C25 C30 1.356(14) . ?
C25 C26 1.375(16) . ?
C26 C27 1.410(14) . ?
C26 H26A 0.9500 . ?
C27 C28 1.30(2) . ?
C27 H27A 0.9500 . ?
C28 C29 1.341(19) . ?
C28 H28A 0.9500 . ?
C29 C30 1.398(14) . ?
C29 H29A 0.9500 . ?
C30 H30A 0.9500 . ?
C31 C36 1.397(12) . ?
C31 C32 1.400(12) . ?
C32 C33 1.400(12) . ?
C32 H32A 0.9500 . ?
C33 C34 1.365(14) . ?
C33 H33A 0.9500 . ?
C34 C35 1.392(14) . ?
C34 H34A 0.9500 . ?
C35 C36 1.391(12) . ?
C35 H35A 0.9500 . ?
C36 H36A 0.9500 . ?
C37 C38 1.332(13) . ?
C37 C42 1.430(13) . ?
C38 C39 1.406(13) . ?
C38 H38A 0.9500 . ?
C39 C40 1.284(15) . ?
C39 H39A 0.9500 . ?
C40 C41 1.444(16) . ?
C40 H40A 0.9500 . ?
C41 C42 1.374(13) . ?
C41 H41A 0.9500 . ?
C42 H42A 0.9500 . ?
C43 C44 1.22(4) . ?
C43 C44' 1.37(4) . ?
C43 C48' 1.45(3) . ?
C43 C48 1.57(4) . ?
C45 C46' 1.27(3) . ?
C45 C44' 1.34(4) . ?
C45 C46 1.40(4) . ?
C45 C44 1.43(4) . ?
C45 H45A 0.9500 . ?
C44 H44A 0.9500 . ?
C46 C47 1.48(5) . ?
C46 H46A 0.9500 . ?
C47 C48 1.38(4) . ?
C47 H47A 0.9500 . ?
C48 H48A 0.9500 . ?
C44' H44B 0.9500 . ?
C46' C47' 1.40(4) . ?
C46' H46B 0.9500 . ?
C47' C48' 1.48(3) . ?
C47' H47B 0.9500 . ?
C48' H48B 0.9500 . ?
O9 C50 1.45(4) . ?
O10 C51 1.48(3) . ?
O11 C52 1.57(3) . ?
